data_7034336
loop_
_publ_author_name
'Naktode, Kishor'
'Bhattacharjee, Jayeeta'
'Nayek, Hari Pada'
'Panda, Tarun K.'

_publ_section_title
;
 Imidazol-2-ylidene-N'-phenylureate ligands in alkali and alkaline earth
 metal coordination spheres - heterocubane core to polymeric structural
 motif formation.
;
_journal_issue 16
_journal_name_full 'Dalton transactions (Cambridge, England : 2003)'
_journal_page_first 7458
_journal_page_last 7469
_journal_paper_doi 10.1039/c5dt00490j
_journal_volume 44
_journal_year 2015
_chemical_formula_moiety 'C80 H118 K4 N10 O2 Si4'
_chemical_formula_sum 'C40 H59 K2 N5 O Si2'
_chemical_formula_weight 760.30
_chemical_name_systematic
;
 ?
;
_space_group_crystal_system monoclinic
_space_group_IT_number 14
_space_group_name_Hall '-P 2ybc'
_space_group_name_H-M_alt 'P 1 21/c 1'
_symmetry_space_group_name_Hall '-P 2ybc'
_symmetry_space_group_name_H-M 'P 1 21/c 1'
_atom_sites_solution_hydrogens mixed
_audit_creation_method SHELXL-2013
_audit_update_record
;
2015-03-02 deposited with the CCDC.
2015-03-09 downloaded from the CCDC.
;
_cell_angle_alpha 90
_cell_angle_beta 108.476(6)
_cell_angle_gamma 90
_cell_formula_units_Z 8
_cell_length_a 28.2189(18)
_cell_length_b 10.5566(7)
_cell_length_c 31.0868(17)
_cell_measurement_reflns_used 7624
_cell_measurement_temperature 150(2)
_cell_measurement_theta_max 71.1901
_cell_measurement_theta_min 2.9240
_cell_volume 8783.3(10)
_computing_cell_refinement
'CrysAlisPro, Agilent Technologies,Version 1.171.35.19 (release 27-10-2011CrysAlis171 .NET)(compiled Oct 27'
_computing_data_collection
'CrysAlisPro, Agilent Technologies,Version 1.171.35.19 (release 27-10-2011CrysAlis171 .NET)(compiled Oct 27'
_computing_data_reduction
'CrysAlisPro, Agilent Technologies,Version 1.171.35.19 (release 27-10-2011CrysAlis171 .NET)(compiled Oct 27'
_computing_molecular_graphics 'ORTEP III & Olex 2.1'
_computing_publication_material 'MS Word'
_computing_structure_refinement 'SHELXL-2013 (Sheldrick, 2013)'
_computing_structure_solution 'SHELXS-2013 (Sheldrick, 2013)'
_diffrn_ambient_temperature 150(2)
_diffrn_measured_fraction_theta_full 0.987
_diffrn_measured_fraction_theta_max 0.981
_diffrn_measurement_device_type 'SuperNova, Dual, Cu at Zero'
_diffrn_radiation_type CuK\a
_diffrn_radiation_wavelength 1.54184
_diffrn_reflns_av_R_equivalents 0.0661
_diffrn_reflns_av_unetI/netI 0.0708
_diffrn_reflns_Laue_measured_fraction_full 0.987
_diffrn_reflns_Laue_measured_fraction_max 0.981
_diffrn_reflns_limit_h_max 34
_diffrn_reflns_limit_h_min -34
_diffrn_reflns_limit_k_max 12
_diffrn_reflns_limit_k_min -11
_diffrn_reflns_limit_l_max 37
_diffrn_reflns_limit_l_min -27
_diffrn_reflns_number 38290
_diffrn_reflns_point_group_measured_fraction_full 0.987
_diffrn_reflns_point_group_measured_fraction_max 0.981
_diffrn_reflns_theta_full 67.684
_diffrn_reflns_theta_max 69.999
_diffrn_reflns_theta_min 2.928
_diffrn_source 'SuperNova (Cu) X-ray Source'
_exptl_absorpt_coefficient_mu 2.691
_exptl_absorpt_correction_T_max 1.00000
_exptl_absorpt_correction_T_min 0.63659
_exptl_absorpt_correction_type multi-scan
_exptl_absorpt_process_details
'CrysAlisPro, Agilent Technologies,Version 1.171.35.19 (release 27-10-2011CrysAlis171 .NET)(compiled Oct 27'
_exptl_crystal_colour colourless
_exptl_crystal_density_diffrn 1.150
_exptl_crystal_description block
_exptl_crystal_F_000 3264
_exptl_crystal_size_max 0.16
_exptl_crystal_size_mid 0.14
_exptl_crystal_size_min 0.11
_refine_diff_density_max 0.735
_refine_diff_density_min -0.349
_refine_diff_density_rms 0.078
_refine_ls_extinction_method none
_refine_ls_goodness_of_fit_ref 1.036
_refine_ls_hydrogen_treatment mixed
_refine_ls_matrix_type full
_refine_ls_number_parameters 955
_refine_ls_number_reflns 16320
_refine_ls_number_restraints 0
_refine_ls_restrained_S_all 1.036
_refine_ls_R_factor_all 0.1036
_refine_ls_R_factor_gt 0.0830
_refine_ls_shift/su_max 0.000
_refine_ls_shift/su_mean 0.000
_refine_ls_structure_factor_coef Fsqd
_refine_ls_weighting_details 'w=1/[\s^2^(Fo^2^)+(0.1141P)^2^+3.7744P] where P=(Fo^2^+2Fc^2^)/3'
_refine_ls_weighting_scheme calc
_refine_ls_wR_factor_gt 0.2127
_refine_ls_wR_factor_ref 0.2367
_reflns_Friedel_coverage 0.000
_reflns_number_gt 11175
_reflns_number_total 16320
_reflns_threshold_expression 'I > 2\s(I)'
_cod_data_source_file c5dt00490j2.cif
_cod_data_source_block 2c
_cod_depositor_comments 'Adding full bibliography for 7034333--7034339.cif.'
_cod_database_code 7034336
_shelx_space_group_comment
;
The symmetry employed for this shelxl refinement is uniquely defined
by the following loop, which should always be used as a source of
symmetry information in preference to the above space-group names.
They are only intended as comments.
;
_shelxl_version_number 2013-4

loop_
_space_group_symop_operation_xyz
'x, y, z'
'-x, y+1/2, -z+1/2'
'-x, -y, -z'
'x, -y-1/2, z-1/2'

loop_
_atom_site_label
_atom_site_type_symbol
_atom_site_fract_x
_atom_site_fract_y
_atom_site_fract_z
_atom_site_U_iso_or_equiv
_atom_site_adp_type
_atom_site_occupancy
_atom_site_site_symmetry_order
_atom_site_calc_flag
_atom_site_refinement_flags_posn
_atom_site_refinement_flags_adp
_atom_site_refinement_flags_occupancy
_atom_site_disorder_assembly
_atom_site_disorder_group
K1 K 0.22583(3) 0.73160(11) 0.11739(3) 0.0563(3) Uani 1 1 d . . . . .
K2 K 0.33207(5) 0.87280(12) 0.23556(3) 0.0682(3) Uani 1 1 d . . . . .
K3 K 0.16753(5) 0.41306(12) 0.27509(3) 0.0738(3) Uani 1 1 d . . . . .
K4 K 0.27678(3) 1.25097(12) 0.38397(3) 0.0647(3) Uani 1 1 d . . . . .
Si1 Si 0.32640(4) 0.94741(13) 0.12159(4) 0.0529(3) Uani 1 1 d . . . . .
Si2 Si 0.35678(4) 0.67352(12) 0.14957(4) 0.0496(3) Uani 1 1 d . . . . .
Si3 Si 0.14765(4) 0.17317(11) 0.34944(4) 0.0469(3) Uani 1 1 d . . . . .
Si4 Si 0.17607(4) 0.42541(11) 0.39845(3) 0.0428(2) Uani 1 1 d . . . . .
N1 N 0.14386(10) 0.6268(3) 0.13231(9) 0.0344(6) Uani 1 1 d . . . . .
N2 N 0.05299(10) 0.5903(3) 0.11897(9) 0.0339(6) Uani 1 1 d . . . . .
N3 N 0.08273(10) 0.6096(3) 0.06249(9) 0.0354(6) Uani 1 1 d . . . . .
N4 N 0.20928(11) 0.6622(3) 0.19588(9) 0.0430(7) Uani 1 1 d . . . . .
N5 N 0.32485(11) 0.8075(3) 0.14631(10) 0.0438(7) Uani 1 1 d . . . . .
N6 N 0.17804(11) 0.3110(3) 0.36219(10) 0.0402(7) Uani 1 1 d . . . . .
N7 N 0.35316(11) 1.1240(3) 0.36980(9) 0.0382(7) Uani 1 1 d . . . . .
N8 N 0.41660(11) 1.1229(3) 0.43852(10) 0.0399(7) Uani 1 1 d . . . . .
N9 N 0.44308(11) 1.0885(3) 0.38025(9) 0.0386(7) Uani 1 1 d . . . . .
N10 N 0.29065(11) 1.1695(3) 0.30538(9) 0.0392(7) Uani 1 1 d . . . . .
O1 O 0.14651(10) 0.5264(3) 0.19974(8) 0.0451(6) Uani 1 1 d . . . . .
O2 O 0.34432(10) 1.0008(3) 0.30621(9) 0.0502(7) Uani 1 1 d . . . . .
C1 C 0.09754(12) 0.6077(3) 0.10967(10) 0.0311(7) Uani 1 1 d . . . . .
C2 C 0.01273(13) 0.5874(4) 0.07840(12) 0.0385(8) Uani 1 1 d . . . . .
H2 H -0.0208 0.5779 0.0758 0.046 Uiso 1 1 calc R U . . .
C3 C 0.03134(13) 0.6009(4) 0.04424(12) 0.0384(8) Uani 1 1 d . . . . .
H3 H 0.0130 0.6039 0.0136 0.046 Uiso 1 1 calc R U . . .
C4 C 0.04552(12) 0.5806(4) 0.16279(11) 0.0373(8) Uani 1 1 d . . . . .
C5 C 0.05197(13) 0.6881(4) 0.18969(12) 0.0427(8) Uani 1 1 d . . . . .
C6 C 0.04637(16) 0.6740(5) 0.23231(14) 0.0547(11) Uani 1 1 d . . . . .
H6 H 0.0516 0.7432 0.2518 0.066 Uiso 1 1 calc R U . . .
C7 C 0.03317(17) 0.5589(5) 0.24616(14) 0.0618(12) Uani 1 1 d . . . . .
H7 H 0.0299 0.5514 0.2749 0.074 Uiso 1 1 calc R U . . .
C8 C 0.02477(15) 0.4550(5) 0.21792(13) 0.0516(10) Uani 1 1 d . . . . .
H8 H 0.0150 0.3786 0.2274 0.062 Uiso 1 1 calc R U . . .
C9 C 0.03077(13) 0.4635(4) 0.17493(12) 0.0398(8) Uani 1 1 d . . . . .
C10 C 0.02313(14) 0.3475(4) 0.14429(13) 0.0452(9) Uani 1 1 d . . . . .
H10 H 0.0119 0.3782 0.1129 0.054 Uiso 1 1 calc R U . . .
C11 C -0.0165(2) 0.2584(6) 0.1494(2) 0.095(2) Uani 1 1 d . . . . .
H11A H -0.0259 0.2008 0.1242 0.142 Uiso 1 1 calc R U . . .
H11B H -0.0452 0.3061 0.1501 0.142 Uiso 1 1 calc R U . . .
H11C H -0.0036 0.2114 0.1771 0.142 Uiso 1 1 calc R U . . .
C12 C 0.0720(2) 0.2793(5) 0.1512(2) 0.0768(15) Uani 1 1 d . . . . .
H12A H 0.0830 0.2423 0.1809 0.115 Uiso 1 1 calc R U . . .
H12B H 0.0966 0.3383 0.1482 0.115 Uiso 1 1 calc R U . . .
H12C H 0.0674 0.2138 0.1288 0.115 Uiso 1 1 calc R U . . .
C13 C 0.06391(16) 0.8156(4) 0.17315(15) 0.0530(10) Uani 1 1 d . . . . .
H13 H 0.0898 0.8013 0.1588 0.064 Uiso 1 1 calc R U . . .
C14 C 0.08438(19) 0.9138(5) 0.21069(18) 0.0665(13) Uani 1 1 d . . . . .
H14A H 0.0583 0.9397 0.2224 0.100 Uiso 1 1 calc R U . . .
H14B H 0.0964 0.9861 0.1985 0.100 Uiso 1 1 calc R U . . .
H14C H 0.1113 0.8772 0.2346 0.100 Uiso 1 1 calc R U . . .
C15 C 0.0183(2) 0.8738(5) 0.13670(18) 0.0747(15) Uani 1 1 d . . . . .
H15A H 0.0062 0.8154 0.1120 0.112 Uiso 1 1 calc R U . . .
H15B H 0.0280 0.9514 0.1258 0.112 Uiso 1 1 calc R U . . .
H15C H -0.0077 0.8906 0.1498 0.112 Uiso 1 1 calc R U . . .
C16 C 0.11700(13) 0.6315(4) 0.03800(11) 0.0387(8) Uani 1 1 d . . . . .
C17 C 0.11743(15) 0.7497(4) 0.01836(12) 0.0460(9) Uani 1 1 d . . . . .
C18 C 0.15112(18) 0.7695(5) -0.00541(16) 0.0604(12) Uani 1 1 d . . . . .
H18 H 0.1519 0.8476 -0.0190 0.072 Uiso 1 1 calc R U . . .
C19 C 0.18344(19) 0.6743(6) -0.00898(16) 0.0683(14) Uani 1 1 d . . . . .
H19 H 0.2061 0.6891 -0.0246 0.082 Uiso 1 1 calc R U . . .
C20 C 0.18207(16) 0.5554(5) 0.01086(14) 0.0559(11) Uani 1 1 d . . . . .
H20 H 0.2036 0.4917 0.0079 0.067 Uiso 1 1 calc R U . . .
C21 C 0.14917(14) 0.5318(4) 0.03483(12) 0.0425(8) Uani 1 1 d . . . . .
C22 C 0.08425(16) 0.8581(4) 0.02418(14) 0.0499(10) Uani 1 1 d . . . . .
H22 H 0.0588 0.8213 0.0358 0.060 Uiso 1 1 calc R U . . .
C23 C 0.0566(2) 0.9237(7) -0.02080(19) 0.097(2) Uani 1 1 d . . . . .
H23A H 0.0344 0.9866 -0.0157 0.145 Uiso 1 1 calc R U . . .
H23B H 0.0377 0.8621 -0.0421 0.145 Uiso 1 1 calc R U . . .
H23C H 0.0804 0.9636 -0.0327 0.145 Uiso 1 1 calc R U . . .
C24 C 0.1140(2) 0.9517(5) 0.0593(2) 0.0811(16) Uani 1 1 d . . . . .
H24A H 0.1283 0.9091 0.0877 0.122 Uiso 1 1 calc R U . . .
H24B H 0.0924 1.0183 0.0629 0.122 Uiso 1 1 calc R U . . .
H24C H 0.1403 0.9871 0.0495 0.122 Uiso 1 1 calc R U . . .
C25 C 0.14714(15) 0.4029(4) 0.05634(13) 0.0465(9) Uani 1 1 d . . . . .
H25 H 0.1424 0.4182 0.0858 0.056 Uiso 1 1 calc R U . . .
C26 C 0.10126(17) 0.3292(5) 0.02710(18) 0.0647(12) Uani 1 1 d . . . . .
H26A H 0.0717 0.3791 0.0231 0.097 Uiso 1 1 calc R U . . .
H26B H 0.0985 0.2511 0.0419 0.097 Uiso 1 1 calc R U . . .
H26C H 0.1049 0.3114 -0.0020 0.097 Uiso 1 1 calc R U . . .
C27 C 0.19420(17) 0.3236(5) 0.06481(15) 0.0600(11) Uani 1 1 d . . . . .
H27A H 0.1968 0.2948 0.0364 0.090 Uiso 1 1 calc R U . . .
H27B H 0.1926 0.2519 0.0833 0.090 Uiso 1 1 calc R U . . .
H27C H 0.2229 0.3741 0.0801 0.090 Uiso 1 1 calc R U . . .
C28 C 0.16570(12) 0.6022(4) 0.17929(11) 0.0351(7) Uani 1 1 d . . . . .
C29 C 0.23430(14) 0.6516(4) 0.24248(11) 0.0411(8) Uani 1 1 d . . . . .
C30 C 0.21379(17) 0.6991(5) 0.27468(13) 0.0543(10) Uani 1 1 d . . . . .
H30 H 0.1813 0.7302 0.2652 0.065 Uiso 1 1 calc R U . . .
C31 C 0.24117(19) 0.7006(5) 0.32082(14) 0.0621(12) Uani 1 1 d . . . . .
H31 H 0.2269 0.7326 0.3417 0.075 Uiso 1 1 calc R U . . .
C32 C 0.28923(18) 0.6545(6) 0.33524(14) 0.0696(14) Uani 1 1 d . . . . .
H32 H 0.3083 0.6597 0.3657 0.084 Uiso 1 1 calc R U . . .
C33 C 0.30892(18) 0.6010(7) 0.30462(15) 0.0767(17) Uani 1 1 d . . . . .
H33 H 0.3403 0.5634 0.3145 0.092 Uiso 1 1 calc R U . . .
C34 C 0.28171(16) 0.6031(5) 0.25826(14) 0.0591(12) Uani 1 1 d . . . . .
H34 H 0.2963 0.5706 0.2376 0.071 Uiso 1 1 calc R U . . .
C35 C 0.18810(17) 1.1119(5) 0.17521(15) 0.0612(12) Uani 1 1 d . . . . .
H35 H 0.1649 1.1007 0.1466 0.073 Uiso 1 1 calc R U . . .
C36 C 0.20405(16) 1.0104(5) 0.20330(15) 0.0609(12) Uani 1 1 d . . . . .
H36 H 0.1919 0.9300 0.1936 0.073 Uiso 1 1 calc R U . . .
C37 C 0.23874(14) 1.0265(5) 0.24684(13) 0.0504(10) Uani 1 1 d . . . . .
H37 H 0.2483 0.9567 0.2659 0.060 Uiso 1 1 calc R U . . .
C38 C 0.4036(2) 0.6470(6) 0.2077(2) 0.0817(17) Uani 1 1 d . . . . .
H38A H 0.3873 0.6562 0.2304 0.123 Uiso 1 1 calc R U . . .
H38B H 0.4300 0.7082 0.2130 0.123 Uiso 1 1 calc R U . . .
H38C H 0.4173 0.5632 0.2093 0.123 Uiso 1 1 calc R U . . .
C39 C 0.3147(2) 0.5281(6) 0.1372(2) 0.0775(16) Uani 1 1 d . . . . .
H39A H 0.2933 0.5298 0.1558 0.116 Uiso 1 1 calc R U . . .
H39B H 0.3349 0.4530 0.1437 0.116 Uiso 1 1 calc R U . . .
H39C H 0.2947 0.5282 0.1058 0.116 Uiso 1 1 calc R U . . .
C40 C 0.3946(2) 0.6538(7) 0.1099(2) 0.093(2) Uani 1 1 d . . . . .
H40A H 0.3735 0.6664 0.0793 0.140 Uiso 1 1 calc R U . . .
H40B H 0.4085 0.5700 0.1131 0.140 Uiso 1 1 calc R U . . .
H40C H 0.4212 0.7149 0.1172 0.140 Uiso 1 1 calc R U . . .
C41 C 0.38590(19) 0.9891(6) 0.1111(2) 0.0852(19) Uani 1 1 d . . . . .
H41A H 0.4131 0.9826 0.1389 0.128 Uiso 1 1 calc R U . . .
H41B H 0.3839 1.0743 0.0998 0.128 Uiso 1 1 calc R U . . .
H41C H 0.3914 0.9320 0.0891 0.128 Uiso 1 1 calc R U . . .
C42 C 0.3175(3) 1.0855(5) 0.1581(2) 0.0874(17) Uani 1 1 d . . . . .
H42A H 0.2873 1.0732 0.1655 0.131 Uiso 1 1 calc R U . . .
H42B H 0.3154 1.1633 0.1416 0.131 Uiso 1 1 calc R U . . .
H42C H 0.3454 1.0892 0.1855 0.131 Uiso 1 1 calc R U . . .
C43 C 0.2742(2) 0.9685(7) 0.06677(19) 0.101(2) Uani 1 1 d . . . . .
H43A H 0.2430 0.9475 0.0712 0.151 Uiso 1 1 calc R U . . .
H43B H 0.2796 0.9139 0.0441 0.151 Uiso 1 1 calc R U . . .
H43C H 0.2733 1.0550 0.0570 0.151 Uiso 1 1 calc R U . . .
C44 C 0.39979(13) 1.1090(4) 0.39167(11) 0.0367(8) Uani 1 1 d . . . . .
C45 C 0.46848(14) 1.1185(4) 0.45481(13) 0.0442(9) Uani 1 1 d . . . . .
H45 H 0.4882 1.1290 0.4848 0.053 Uiso 1 1 calc R U . . .
C46 C 0.48495(13) 1.0965(4) 0.41954(13) 0.0460(9) Uani 1 1 d . . . . .
H46 H 0.5182 1.0881 0.4208 0.055 Uiso 1 1 calc R U . . .
C47 C 0.44862(13) 1.0601(4) 0.33673(12) 0.0417(8) Uani 1 1 d . . . . .
C48 C 0.43868(14) 1.1547(4) 0.30357(13) 0.0460(9) Uani 1 1 d . . . . .
C49 C 0.44635(17) 1.1230(6) 0.26276(15) 0.0640(13) Uani 1 1 d . . . . .
H49 H 0.4401 1.1830 0.2397 0.077 Uiso 1 1 calc R U . . .
C50 C 0.46305(18) 1.0045(6) 0.25601(17) 0.0742(16) Uani 1 1 d . . . . .
H50 H 0.4676 0.9854 0.2284 0.089 Uiso 1 1 calc R U . . .
C51 C 0.47304(17) 0.9143(5) 0.28916(17) 0.0664(13) Uani 1 1 d . . . . .
H51 H 0.4851 0.8356 0.2841 0.080 Uiso 1 1 calc R U . . .
C52 C 0.46531(15) 0.9392(5) 0.33071(15) 0.0520(10) Uani 1 1 d . . . . .
C53 C 0.47311(19) 0.8347(5) 0.36543(18) 0.0665(13) Uani 1 1 d . . . . .
H53 H 0.4747 0.8747 0.3943 0.080 Uiso 1 1 calc R U . . .
C54 C 0.4285(3) 0.7485(7) 0.3527(3) 0.097(2) Uani 1 1 d . . . . .
H54A H 0.4262 0.7059 0.3248 0.146 Uiso 1 1 calc R U . . .
H54B H 0.3988 0.7975 0.3489 0.146 Uiso 1 1 calc R U . . .
H54C H 0.4320 0.6871 0.3763 0.146 Uiso 1 1 calc R U . . .
C55 C 0.5216(3) 0.7622(8) 0.3733(3) 0.142(4) Uani 1 1 d . . . . .
H55A H 0.5280 0.7112 0.4001 0.214 Uiso 1 1 calc R U . . .
H55B H 0.5486 0.8210 0.3770 0.214 Uiso 1 1 calc R U . . .
H55C H 0.5189 0.7086 0.3476 0.214 Uiso 1 1 calc R U . . .
C56 C 0.4665(2) 1.3676(6) 0.3369(3) 0.103(2) Uani 1 1 d . . . . .
H56A H 0.4856 1.3266 0.3645 0.154 Uiso 1 1 calc R U . . .
H56B H 0.4547 1.4478 0.3438 0.154 Uiso 1 1 calc R U . . .
H56C H 0.4873 1.3807 0.3181 0.154 Uiso 1 1 calc R U . . .
C57 C 0.42166(17) 1.2836(5) 0.31155(16) 0.0591(12) Uani 1 1 d . . . . .
H57 H 0.3991 1.2764 0.3297 0.071 Uiso 1 1 calc R U . A 1
C58 C 0.398(3) 1.367(6) 0.2707(17) 0.104(12) Uani 0.52(12) 1 d . . P B 1
H58A H 0.3890 1.4470 0.2807 0.156 Uiso 0.52(12) 1 calc R U P B 1
H58B H 0.3681 1.3262 0.2515 0.156 Uiso 0.52(12) 1 calc R U P B 1
H58C H 0.4208 1.3797 0.2542 0.156 Uiso 0.52(12) 1 calc R U P B 1
C58A C 0.3823(14) 1.334(4) 0.2653(10) 0.066(7) Uani 0.48(12) 1 d . . P B 2
H58D H 0.3710 1.4172 0.2701 0.099 Uiso 0.48(12) 1 calc R U P B 2
H58E H 0.3542 1.2776 0.2560 0.099 Uiso 0.48(12) 1 calc R U P B 2
H58F H 0.3980 1.3381 0.2421 0.099 Uiso 0.48(12) 1 calc R U P B 2
C59 C 0.38441(13) 1.1512(4) 0.46453(11) 0.0405(8) Uani 1 1 d . . . . .
C60 C 0.35360(14) 1.0537(4) 0.47204(12) 0.0426(8) Uani 1 1 d . . . . .
C61 C 0.32276(16) 1.0852(5) 0.49737(14) 0.0522(10) Uani 1 1 d . . . . .
H61 H 0.3019 1.0235 0.5029 0.063 Uiso 1 1 calc R U . . .
C62 C 0.32201(19) 1.2065(5) 0.51473(16) 0.0608(12) Uani 1 1 d . . . . .
H62 H 0.3015 1.2250 0.5322 0.073 Uiso 1 1 calc R U . . .
C63 C 0.35216(17) 1.2992(5) 0.50572(15) 0.0558(11) Uani 1 1 d . . . . .
H63 H 0.3511 1.3807 0.5168 0.067 Uiso 1 1 calc R U . . .
C64 C 0.38383(15) 1.2747(4) 0.48083(13) 0.0459(9) Uani 1 1 d . . . . .
C65 C 0.41479(16) 1.3801(4) 0.46934(15) 0.0533(10) Uani 1 1 d . . . . .
H65 H 0.4447 1.3411 0.4654 0.064 Uiso 1 1 calc R U . . .
C66 C 0.4321(3) 1.4811(6) 0.5059(2) 0.0897(19) Uani 1 1 d . . . . .
H66A H 0.4038 1.5282 0.5079 0.135 Uiso 1 1 calc R U . . .
H66B H 0.4550 1.5374 0.4983 0.135 Uiso 1 1 calc R U . . .
H66C H 0.4486 1.4414 0.5345 0.135 Uiso 1 1 calc R U . . .
C67 C 0.3863(2) 1.4433(6) 0.42512(17) 0.0747(15) Uani 1 1 d . . . . .
H67A H 0.3749 1.3802 0.4019 0.112 Uiso 1 1 calc R U . . .
H67B H 0.4079 1.5018 0.4167 0.112 Uiso 1 1 calc R U . . .
H67C H 0.3582 1.4880 0.4287 0.112 Uiso 1 1 calc R U . . .
C68 C 0.35453(15) 0.9206(4) 0.45327(14) 0.0495(9) Uani 1 1 d . . . . .
H68 H 0.3534 0.9297 0.4216 0.059 Uiso 1 1 calc R U . . .
C69 C 0.30990(18) 0.8405(5) 0.45340(17) 0.0640(12) Uani 1 1 d . . . . .
H69A H 0.3100 0.7631 0.4372 0.096 Uiso 1 1 calc R U . . .
H69B H 0.2797 0.8864 0.4390 0.096 Uiso 1 1 calc R U . . .
H69C H 0.3119 0.8214 0.4841 0.096 Uiso 1 1 calc R U . . .
C70 C 0.40225(17) 0.8513(5) 0.47782(17) 0.0651(12) Uani 1 1 d . . . . .
H70A H 0.4036 0.8360 0.5086 0.098 Uiso 1 1 calc R U . . .
H70B H 0.4304 0.9020 0.4775 0.098 Uiso 1 1 calc R U . . .
H70C H 0.4031 0.7720 0.4630 0.098 Uiso 1 1 calc R U . . .
C71 C 0.32914(13) 1.0930(4) 0.32364(11) 0.0379(8) Uani 1 1 d . . . . .
C72 C 0.25908(13) 1.1449(4) 0.26203(12) 0.0417(8) Uani 1 1 d . . . . .
C73 C 0.24148(16) 1.2476(4) 0.23225(13) 0.0532(10) Uani 1 1 d . . . . .
H73 H 0.2535 1.3285 0.2415 0.064 Uiso 1 1 calc R U . . .
C74 C 0.20657(17) 1.2312(5) 0.18935(15) 0.0624(12) Uani 1 1 d . . . . .
H74 H 0.1957 1.3006 0.1703 0.075 Uiso 1 1 calc R U . . .
C76 C 0.10166(19) 0.1297(6) 0.37950(19) 0.0725(15) Uani 1 1 d . . . . .
H76A H 0.1192 0.1145 0.4110 0.109 Uiso 1 1 calc R U . . .
H76B H 0.0839 0.0545 0.3661 0.109 Uiso 1 1 calc R U . . .
H76C H 0.0784 0.1979 0.3767 0.109 Uiso 1 1 calc R U . . .
C77 C 0.1109(3) 0.1651(7) 0.28724(19) 0.108(3) Uani 1 1 d . . . . .
H77A H 0.1322 0.1871 0.2697 0.163 Uiso 1 1 calc R U . . .
H77B H 0.0835 0.2235 0.2807 0.163 Uiso 1 1 calc R U . . .
H77C H 0.0984 0.0807 0.2797 0.163 Uiso 1 1 calc R U . . .
C78 C 0.13210(19) 0.5569(5) 0.37255(17) 0.0704(14) Uani 1 1 d . . . . .
H78A H 0.1398 0.5897 0.3467 0.106 Uiso 1 1 calc R U . . .
H78B H 0.1354 0.6232 0.3945 0.106 Uiso 1 1 calc R U . . .
H78C H 0.0984 0.5256 0.3631 0.106 Uiso 1 1 calc R U . . .
C79 C 0.1594(2) 0.3698(6) 0.44999(16) 0.0797(16) Uani 1 1 d . . . . .
H79A H 0.1245 0.3496 0.4412 0.119 Uiso 1 1 calc R U . . .
H79B H 0.1667 0.4358 0.4724 0.119 Uiso 1 1 calc R U . . .
H79C H 0.1786 0.2958 0.4625 0.119 Uiso 1 1 calc R U . . .
C80 C 0.23843(19) 0.5046(5) 0.42458(19) 0.0619(12) Uani 1 1 d . . . . .
C75 C 0.1902(4) 0.0323(8) 0.3588(5) 0.115(4) Uani 1 1 d . . . . .
H80B H 0.233(2) 0.589(6) 0.4384(19) 0.094(19) Uiso 1 1 d . . . . .
H80A H 0.2648(19) 0.453(5) 0.4459(17) 0.073(15) Uiso 1 1 d . . . . .
H80C H 0.252(2) 0.523(6) 0.402(2) 0.10(2) Uiso 1 1 d . . . . .
H75A H 0.207(2) 0.038(6) 0.391(2) 0.09(3) Uiso 1 1 d . . . . .
H75C H 0.173(3) -0.034(7) 0.351(2) 0.12(3) Uiso 1 1 d . . . . .
H75B H 0.214(3) 0.042(7) 0.346(2) 0.11(3) Uiso 1 1 d . . . . .

loop_
_atom_site_aniso_label
_atom_site_aniso_U_11
_atom_site_aniso_U_22
_atom_site_aniso_U_33
_atom_site_aniso_U_23
_atom_site_aniso_U_13
_atom_site_aniso_U_12
K1 0.0389(4) 0.0869(8) 0.0422(4) 0.0079(4) 0.0117(3) -0.0156(4)
K2 0.0914(8) 0.0701(7) 0.0457(5) -0.0061(5) 0.0253(5) 0.0198(6)
K3 0.1099(9) 0.0706(7) 0.0416(5) 0.0145(5) 0.0248(5) -0.0023(6)
K4 0.0381(4) 0.1010(9) 0.0513(5) -0.0215(5) 0.0090(4) 0.0145(5)
Si1 0.0398(5) 0.0633(8) 0.0529(6) 0.0149(5) 0.0109(4) -0.0062(5)
Si2 0.0453(6) 0.0520(7) 0.0564(6) -0.0089(5) 0.0232(5) -0.0045(5)
Si3 0.0503(6) 0.0453(6) 0.0471(6) -0.0026(5) 0.0184(5) 0.0006(5)
Si4 0.0440(5) 0.0459(6) 0.0395(5) -0.0022(4) 0.0143(4) 0.0033(4)
N1 0.0322(14) 0.0428(17) 0.0281(13) 0.0024(12) 0.0092(11) 0.0009(12)
N2 0.0328(14) 0.0373(17) 0.0316(13) -0.0004(12) 0.0103(11) -0.0003(12)
N3 0.0337(14) 0.0413(17) 0.0295(13) 0.0011(12) 0.0077(11) -0.0009(12)
N4 0.0373(15) 0.057(2) 0.0297(14) 0.0015(13) 0.0044(12) -0.0096(14)
N5 0.0400(16) 0.053(2) 0.0403(16) 0.0003(14) 0.0161(13) -0.0059(14)
N6 0.0336(14) 0.051(2) 0.0348(14) 0.0012(13) 0.0088(11) 0.0021(13)
N7 0.0362(15) 0.0458(18) 0.0331(14) 0.0029(13) 0.0116(12) 0.0031(13)
N8 0.0335(15) 0.0488(19) 0.0364(15) 0.0042(13) 0.0094(12) -0.0007(13)
N9 0.0348(15) 0.0466(19) 0.0357(14) 0.0067(13) 0.0131(12) 0.0013(13)
N10 0.0373(15) 0.0439(18) 0.0339(14) -0.0018(13) 0.0076(12) 0.0048(13)
O1 0.0449(14) 0.0500(17) 0.0367(12) 0.0081(11) 0.0079(10) -0.0087(12)
O2 0.0475(15) 0.0547(18) 0.0477(14) -0.0099(13) 0.0141(12) 0.0046(13)
C1 0.0352(16) 0.0304(18) 0.0287(15) -0.0003(13) 0.0114(13) -0.0001(13)
C2 0.0291(16) 0.042(2) 0.0426(18) -0.0004(15) 0.0083(13) -0.0011(14)
C3 0.0355(17) 0.040(2) 0.0344(17) -0.0018(14) 0.0028(13) -0.0018(14)
C4 0.0346(17) 0.044(2) 0.0346(17) 0.0018(15) 0.0133(13) 0.0000(15)
C5 0.0378(18) 0.049(2) 0.0436(19) -0.0082(17) 0.0157(15) -0.0006(16)
C6 0.053(2) 0.071(3) 0.046(2) -0.015(2) 0.0233(18) -0.003(2)
C7 0.067(3) 0.086(4) 0.040(2) -0.003(2) 0.0280(19) -0.004(3)
C8 0.046(2) 0.066(3) 0.046(2) 0.007(2) 0.0189(17) -0.0057(19)
C9 0.0364(17) 0.042(2) 0.0416(18) 0.0015(15) 0.0133(14) -0.0052(15)
C10 0.048(2) 0.044(2) 0.0421(19) 0.0038(16) 0.0124(16) -0.0091(17)
C11 0.091(4) 0.084(5) 0.130(5) -0.042(4) 0.064(4) -0.043(4)
C12 0.074(3) 0.061(3) 0.092(4) -0.023(3) 0.021(3) 0.001(3)
C13 0.057(2) 0.046(3) 0.063(2) -0.009(2) 0.028(2) -0.0045(19)
C14 0.065(3) 0.052(3) 0.085(3) -0.020(2) 0.026(2) -0.001(2)
C15 0.080(4) 0.054(3) 0.085(4) -0.007(3) 0.018(3) 0.004(3)
C16 0.0366(17) 0.051(2) 0.0273(15) -0.0050(15) 0.0087(13) -0.0053(16)
C17 0.049(2) 0.057(3) 0.0341(18) -0.0004(17) 0.0161(15) -0.0045(18)
C18 0.067(3) 0.065(3) 0.059(3) 0.016(2) 0.034(2) -0.001(2)
C19 0.076(3) 0.084(4) 0.064(3) 0.006(3) 0.049(3) 0.004(3)
C20 0.054(2) 0.068(3) 0.052(2) -0.004(2) 0.0254(19) 0.007(2)
C21 0.0400(19) 0.051(2) 0.0360(17) -0.0071(16) 0.0117(14) -0.0016(16)
C22 0.051(2) 0.050(3) 0.052(2) 0.0080(19) 0.0209(18) -0.0001(18)
C23 0.082(4) 0.137(6) 0.077(4) 0.045(4) 0.035(3) 0.048(4)
C24 0.074(3) 0.055(3) 0.107(4) -0.013(3) 0.019(3) 0.008(3)
C25 0.049(2) 0.045(2) 0.045(2) -0.0047(17) 0.0142(16) -0.0020(17)
C26 0.053(3) 0.051(3) 0.084(3) -0.010(2) 0.013(2) -0.002(2)
C27 0.052(2) 0.060(3) 0.060(3) -0.006(2) 0.0071(19) 0.007(2)
C28 0.0323(16) 0.044(2) 0.0279(15) 0.0007(14) 0.0078(13) 0.0017(14)
C29 0.0416(19) 0.046(2) 0.0300(16) 0.0020(15) 0.0029(14) -0.0099(16)
C30 0.057(2) 0.063(3) 0.040(2) 0.0038(19) 0.0096(17) 0.009(2)
C31 0.078(3) 0.069(3) 0.036(2) -0.006(2) 0.013(2) 0.002(2)
C32 0.061(3) 0.097(4) 0.035(2) 0.001(2) -0.0069(19) -0.006(3)
C33 0.049(3) 0.129(5) 0.044(2) 0.012(3) 0.0032(19) 0.014(3)
C34 0.048(2) 0.086(4) 0.041(2) 0.004(2) 0.0099(17) 0.009(2)
C35 0.052(2) 0.074(3) 0.048(2) -0.018(2) 0.0026(18) 0.005(2)
C36 0.047(2) 0.074(3) 0.060(3) -0.023(2) 0.0150(19) -0.012(2)
C37 0.044(2) 0.060(3) 0.048(2) -0.0053(19) 0.0148(16) -0.0014(18)
C38 0.071(3) 0.062(3) 0.092(4) 0.008(3) -0.002(3) 0.008(3)
C39 0.071(3) 0.064(4) 0.107(4) -0.023(3) 0.042(3) -0.015(3)
C40 0.088(4) 0.102(5) 0.118(5) -0.031(4) 0.072(4) -0.011(4)
C41 0.062(3) 0.097(5) 0.097(4) 0.040(4) 0.025(3) -0.012(3)
C42 0.114(5) 0.056(3) 0.099(4) 0.013(3) 0.044(4) 0.005(3)
C43 0.090(4) 0.108(5) 0.073(3) 0.045(4) -0.017(3) -0.034(4)
C44 0.0367(18) 0.039(2) 0.0353(17) 0.0051(14) 0.0120(14) 0.0021(14)
C45 0.0364(18) 0.053(2) 0.0397(18) 0.0069(17) 0.0077(14) 0.0032(16)
C46 0.0314(18) 0.054(3) 0.053(2) 0.0058(18) 0.0133(15) 0.0019(16)
C47 0.0358(18) 0.045(2) 0.0456(19) -0.0003(16) 0.0153(15) -0.0005(16)
C48 0.042(2) 0.054(3) 0.047(2) 0.0079(18) 0.0211(16) 0.0043(17)
C49 0.051(2) 0.096(4) 0.050(2) 0.011(2) 0.0227(19) 0.006(2)
C50 0.062(3) 0.115(5) 0.055(3) -0.012(3) 0.031(2) 0.013(3)
C51 0.053(3) 0.072(3) 0.076(3) -0.021(3) 0.024(2) 0.012(2)
C52 0.040(2) 0.056(3) 0.061(2) -0.003(2) 0.0185(18) 0.0060(18)
C53 0.065(3) 0.055(3) 0.077(3) 0.003(2) 0.018(2) 0.016(2)
C54 0.107(5) 0.079(5) 0.111(5) 0.025(4) 0.042(4) -0.002(4)
C55 0.097(5) 0.105(6) 0.236(11) 0.082(7) 0.068(6) 0.061(5)
C56 0.094(5) 0.064(4) 0.165(7) -0.009(4) 0.062(5) -0.016(3)
C57 0.064(3) 0.052(3) 0.072(3) 0.023(2) 0.036(2) 0.008(2)
C58 0.13(3) 0.09(2) 0.095(15) 0.052(14) 0.04(2) 0.03(2)
C58A 0.079(13) 0.068(14) 0.057(9) 0.027(8) 0.029(8) 0.019(9)
C59 0.0369(18) 0.052(2) 0.0318(16) 0.0076(15) 0.0096(13) 0.0005(16)
C60 0.0398(18) 0.048(2) 0.0394(18) 0.0065(16) 0.0110(14) -0.0040(16)
C61 0.055(2) 0.055(3) 0.052(2) 0.0057(19) 0.0259(18) -0.007(2)
C62 0.072(3) 0.062(3) 0.060(3) -0.001(2) 0.038(2) -0.002(2)
C63 0.059(2) 0.060(3) 0.054(2) -0.009(2) 0.026(2) -0.001(2)
C64 0.046(2) 0.050(2) 0.0408(19) 0.0028(17) 0.0125(16) 0.0013(17)
C65 0.048(2) 0.053(3) 0.062(3) 0.001(2) 0.0218(19) 0.0006(19)
C66 0.111(5) 0.069(4) 0.085(4) -0.002(3) 0.025(3) -0.032(4)
C67 0.083(3) 0.073(4) 0.070(3) 0.021(3) 0.026(3) -0.013(3)
C68 0.047(2) 0.052(3) 0.050(2) 0.0056(18) 0.0151(17) -0.0025(18)
C69 0.066(3) 0.057(3) 0.071(3) -0.001(2) 0.025(2) -0.009(2)
C70 0.055(3) 0.064(3) 0.073(3) 0.011(2) 0.016(2) 0.004(2)
C71 0.0383(18) 0.042(2) 0.0356(17) -0.0031(15) 0.0145(14) -0.0016(15)
C72 0.0375(18) 0.049(2) 0.0375(18) -0.0076(16) 0.0108(14) 0.0006(16)
C73 0.054(2) 0.053(3) 0.046(2) -0.0019(18) 0.0060(18) 0.0095(19)
C74 0.063(3) 0.069(3) 0.046(2) 0.001(2) 0.0035(19) 0.016(2)
C76 0.064(3) 0.078(4) 0.088(4) -0.017(3) 0.041(3) -0.022(3)
C77 0.154(7) 0.098(5) 0.062(3) -0.026(3) 0.017(4) -0.057(5)
C78 0.074(3) 0.061(3) 0.065(3) -0.007(2) 0.006(2) 0.024(3)
C79 0.127(5) 0.074(4) 0.056(3) -0.011(3) 0.054(3) -0.010(3)
C80 0.060(3) 0.060(3) 0.061(3) -0.011(2) 0.013(2) 0.000(2)
C75 0.103(6) 0.053(4) 0.221(13) 0.019(6) 0.096(8) 0.015(4)

loop_
_atom_type_symbol
_atom_type_description
_atom_type_scat_dispersion_real
_atom_type_scat_dispersion_imag
_atom_type_scat_source
K K 0.3868 1.0657 'International Tables Vol C Tables 4.2.6.8 and 6.1.1.4'
Si Si 0.2541 0.3302 'International Tables Vol C Tables 4.2.6.8 and 6.1.1.4'
N N 0.0311 0.0180 'International Tables Vol C Tables 4.2.6.8 and 6.1.1.4'
O O 0.0492 0.0322 'International Tables Vol C Tables 4.2.6.8 and 6.1.1.4'
C C 0.0181 0.0091 'International Tables Vol C Tables 4.2.6.8 and 6.1.1.4'
H H 0.0000 0.0000 'International Tables Vol C Tables 4.2.6.8 and 6.1.1.4'

loop_
_geom_angle_atom_site_label_1
_geom_angle_atom_site_label_2
_geom_angle_atom_site_label_3
_geom_angle
_geom_angle_site_symmetry_1
_geom_angle_site_symmetry_3
N4 K1 N1 49.08(8) . .
N4 K1 N5 103.21(9) . .
N1 K1 N5 152.05(9) . .
N4 K1 C28 23.86(8) . .
N1 K1 C28 25.67(8) . .
N5 K1 C28 126.38(9) . .
N4 K1 C16 101.10(9) . .
N1 K1 C16 52.14(8) . .
N5 K1 C16 154.35(9) . .
C28 K1 C16 77.31(8) . .
N4 K1 C21 104.69(10) . .
N1 K1 C21 61.30(9) . .
N5 K1 C21 137.71(10) . .
C28 K1 C21 82.12(9) . .
C16 K1 C21 23.52(9) . .
N4 K1 Si2 99.16(7) . .
N1 K1 Si2 137.83(7) . .
N5 K1 Si2 26.91(8) . .
C28 K1 Si2 116.88(7) . .
C16 K1 Si2 139.41(7) . .
C21 K1 Si2 116.64(7) . .
N4 K1 Si1 119.53(7) . .
N1 K1 Si1 161.34(8) . .
N5 K1 Si1 26.43(7) . .
C28 K1 Si1 142.91(7) . .
C16 K1 Si1 137.12(7) . .
C21 K1 Si1 134.80(7) . .
Si2 K1 Si1 50.55(3) . .
N4 K1 K2 65.83(7) . .
N1 K1 K2 113.71(6) . .
N5 K1 K2 41.23(7) . .
C28 K1 K2 89.61(6) . .
C16 K1 K2 164.08(7) . .
C21 K1 K2 163.54(8) . .
Si2 K1 K2 55.07(3) . .
Si1 K1 K2 53.89(3) . .
O2 K2 N5 161.11(12) . .
O2 K2 C37 61.41(10) . .
N5 K2 C37 115.36(10) . .
O2 K2 C34 102.88(11) . .
N5 K2 C34 95.56(11) . .
C37 K2 C34 89.37(12) . .
O2 K2 Si1 134.28(9) . .
N5 K2 Si1 26.98(7) . .
C37 K2 Si1 102.48(8) . .
C34 K2 Si1 120.35(8) . .
O2 K2 Si2 161.75(8) . .
N5 K2 Si2 26.02(7) . .
C37 K2 Si2 136.75(8) . .
C34 K2 Si2 81.75(9) . .
Si1 K2 Si2 50.18(3) . .
O2 K2 K1 144.83(7) . .
N5 K2 K1 40.62(6) . .
C37 K2 K1 83.81(8) . .
C34 K2 K1 69.59(7) . .
Si1 K2 K1 54.46(3) . .
Si2 K2 K1 53.38(3) . .
O1 K3 N6 170.28(11) . .
O1 K3 C30 62.56(9) . .
N6 K3 C30 115.45(10) . .
O1 K3 C73 82.51(10) . 1_545
N6 K3 C73 107.15(10) . 1_545
C30 K3 C73 100.45(12) . 1_545
O1 K3 C29 51.53(8) . .
N6 K3 C29 130.45(9) . .
C30 K3 C29 23.61(10) . .
C73 K3 C29 78.23(11) 1_545 .
O1 K3 Si3 153.09(8) . .
N6 K3 Si3 27.06(7) . .
C30 K3 Si3 142.43(8) . .
C73 K3 Si3 97.69(9) 1_545 .
C29 K3 Si3 155.04(7) . .
O1 K3 Si4 147.93(8) . .
N6 K3 Si4 24.40(7) . .
C30 K3 Si4 94.28(8) . .
C73 K3 Si4 125.66(8) 1_545 .
C29 K3 Si4 113.91(7) . .
Si3 K3 Si4 48.84(3) . .
O1 K3 K4 147.69(8) . 1_545
N6 K3 K4 40.65(6) . 1_545
C30 K3 K4 100.84(8) . 1_545
C73 K3 K4 73.18(7) 1_545 1_545
C29 K3 K4 101.80(7) . 1_545
Si3 K3 K4 54.00(3) . 1_545
Si4 K3 K4 52.68(2) . 1_545
N7 K4 N6 152.16(10) . 1_565
N7 K4 N10 49.28(8) . .
N6 K4 N10 106.02(9) 1_565 .
N7 K4 C71 26.06(9) . .
N6 K4 C71 126.96(9) 1_565 .
N10 K4 C71 24.26(9) . .
N7 K4 C75 100.71(16) . 1_565
N6 K4 C75 58.50(15) 1_565 1_565
N10 K4 C75 82.6(2) . 1_565
C71 K4 C75 86.60(19) . 1_565
N7 K4 C80 147.91(12) . 1_565
N6 K4 C80 58.04(11) 1_565 1_565
N10 K4 C80 139.27(13) . 1_565
C71 K4 C80 156.82(14) . 1_565
C75 K4 C80 110.79(17) 1_565 1_565
N7 K4 C59 52.92(9) . .
N6 K4 C59 148.32(9) 1_565 .
N10 K4 C59 102.20(9) . .
C71 K4 C59 78.56(9) . .
C75 K4 C59 112.3(2) 1_565 .
C80 K4 C59 107.01(12) 1_565 .
N7 K4 Si4 177.58(8) . 1_565
N6 K4 Si4 27.13(7) 1_565 1_565
N10 K4 Si4 128.82(7) . 1_565
C71 K4 Si4 152.36(7) . 1_565
C75 K4 Si4 80.11(14) 1_565 1_565
C80 K4 Si4 31.82(9) 1_565 1_565
C59 K4 Si4 128.93(7) . 1_565
N7 K4 C64 70.25(9) . .
N6 K4 C64 136.52(10) 1_565 .
N10 K4 C64 117.27(9) . .
C71 K4 C64 96.18(9) . .
C75 K4 C64 128.7(2) 1_565 .
C80 K4 C64 84.92(12) 1_565 .
C59 K4 C64 23.14(10) . .
Si4 K4 C64 111.06(7) 1_565 .
N7 K4 Si3 129.31(8) . 1_565
N6 K4 Si3 26.99(7) 1_565 1_565
N10 K4 Si3 94.64(7) . 1_565
C71 K4 Si3 108.80(7) . 1_565
C75 K4 Si3 31.56(13) 1_565 1_565
C80 K4 Si3 82.73(9) 1_565 1_565
C59 K4 Si3 137.30(8) . 1_565
Si4 K4 Si3 50.92(3) 1_565 1_565
C64 K4 Si3 142.34(8) . 1_565
N7 K4 K3 119.85(7) . 1_565
N6 K4 K3 42.77(7) 1_565 1_565
N10 K4 K3 71.40(7) . 1_565
C71 K4 K3 95.64(7) . 1_565
C75 K4 K3 77.9(2) 1_565 1_565
C80 K4 K3 74.21(10) 1_565 1_565
C59 K4 K3 167.65(7) . 1_565
Si4 K4 K3 58.01(3) 1_565 1_565
C64 K4 K3 151.37(8) . 1_565
Si3 K4 K3 54.84(3) 1_565 1_565
N5 Si1 C41 116.5(2) . .
N5 Si1 C43 113.2(2) . .
C41 Si1 C43 107.7(3) . .
N5 Si1 C42 111.9(2) . .
C41 Si1 C42 102.6(3) . .
C43 Si1 C42 103.6(3) . .
N5 Si1 K2 49.52(11) . .
C41 Si1 K2 117.72(18) . .
C43 Si1 K2 134.4(2) . .
C42 Si1 K2 63.50(18) . .
N5 Si1 K1 47.49(11) . .
C41 Si1 K1 152.3(2) . .
C43 Si1 K1 70.17(19) . .
C42 Si1 K1 104.7(2) . .
K2 Si1 K1 71.65(3) . .
N5 Si2 C40 117.6(3) . .
N5 Si2 C38 112.6(2) . .
C40 Si2 C38 103.9(3) . .
N5 Si2 C39 112.5(2) . .
C40 Si2 C39 103.0(3) . .
C38 Si2 C39 106.0(3) . .
N5 Si2 K1 48.89(11) . .
C40 Si2 K1 126.1(2) . .
C38 Si2 K1 130.0(2) . .
C39 Si2 K1 63.70(19) . .
N5 Si2 K2 47.67(11) . .
C40 Si2 K2 145.7(2) . .
C38 Si2 K2 67.8(2) . .
C39 Si2 K2 111.23(18) . .
K1 Si2 K2 71.55(3) . .
N6 Si3 C75 113.5(4) . .
N6 Si3 C76 118.5(2) . .
C75 Si3 C76 103.7(3) . .
N6 Si3 C77 110.9(2) . .
C75 Si3 C77 103.9(5) . .
C76 Si3 C77 104.9(3) . .
N6 Si3 K4 47.73(11) . 1_545
C75 Si3 K4 65.9(3) . 1_545
C76 Si3 K4 135.19(18) . 1_545
C77 Si3 K4 119.9(2) . 1_545
N6 Si3 K3 50.62(10) . .
C75 Si3 K3 115.9(3) . .
C76 Si3 K3 139.9(2) . .
C77 Si3 K3 61.2(2) . .
K4 Si3 K3 71.15(4) 1_545 .
N6 Si4 C78 114.07(19) . .
N6 Si4 C80 112.8(2) . .
C78 Si4 C80 105.0(3) . .
N6 Si4 C79 114.6(2) . .
C78 Si4 C79 106.6(3) . .
C80 Si4 C79 102.7(3) . .
N6 Si4 K4 48.30(10) . 1_545
C78 Si4 K4 141.68(19) . 1_545
C80 Si4 K4 66.87(17) . 1_545
C79 Si4 K4 111.7(2) . 1_545
N6 Si4 K3 44.83(11) . .
C78 Si4 K3 76.54(17) . .
C80 Si4 K3 101.77(18) . .
C79 Si4 K3 153.43(18) . .
K4 Si4 K3 69.32(3) 1_545 .
C1 N1 C28 124.6(3) . .
C1 N1 K1 137.5(2) . .
C28 N1 K1 97.72(19) . .
C1 N2 C2 110.1(3) . .
C1 N2 C4 128.1(3) . .
C2 N2 C4 121.7(3) . .
C3 N3 C1 110.9(3) . .
C3 N3 C16 126.3(3) . .
C1 N3 C16 122.5(3) . .
C28 N4 C29 117.6(3) . .
C28 N4 K1 100.4(2) . .
C29 N4 K1 140.7(2) . .
Si2 N5 Si1 133.4(2) . .
Si2 N5 K1 104.20(16) . .
Si1 N5 K1 106.09(15) . .
Si2 N5 K2 106.31(14) . .
Si1 N5 K2 103.50(16) . .
K1 N5 K2 98.16(10) . .
Si4 N6 Si3 131.85(19) . .
Si4 N6 K4 104.56(13) . 1_545
Si3 N6 K4 105.28(15) . 1_545
Si4 N6 K3 110.77(16) . .
Si3 N6 K3 102.32(13) . .
K4 N6 K3 96.58(10) 1_545 .
C44 N7 C71 126.0(3) . .
C44 N7 K4 135.6(2) . .
C71 N7 K4 97.5(2) . .
C44 N8 C45 110.4(3) . .
C44 N8 C59 123.3(3) . .
C45 N8 C59 126.0(3) . .
C44 N9 C46 109.4(3) . .
C44 N9 C47 129.5(3) . .
C46 N9 C47 121.1(3) . .
C71 N10 C72 119.3(3) . .
C71 N10 K4 98.0(2) . .
C72 N10 K4 134.3(2) . .
C28 O1 K3 139.8(2) . .
C71 O2 K2 145.7(2) . .
N1 C1 N2 137.4(3) . .
N1 C1 N3 119.1(3) . .
N2 C1 N3 103.4(3) . .
C3 C2 N2 107.6(3) . .
C3 C2 H2 126.2 . .
N2 C2 H2 126.2 . .
C2 C3 N3 107.9(3) . .
C2 C3 H3 126.1 . .
N3 C3 H3 126.1 . .
C5 C4 C9 123.8(3) . .
C5 C4 N2 118.7(3) . .
C9 C4 N2 117.6(3) . .
C4 C5 C6 117.0(4) . .
C4 C5 C13 121.5(3) . .
C6 C5 C13 121.5(4) . .
C7 C6 C5 121.0(4) . .
C7 C6 H6 119.5 . .
C5 C6 H6 119.5 . .
C8 C7 C6 120.8(4) . .
C8 C7 H7 119.6 . .
C6 C7 H7 119.6 . .
C7 C8 C9 120.5(4) . .
C7 C8 H8 119.8 . .
C9 C8 H8 119.8 . .
C4 C9 C8 116.9(4) . .
C4 C9 C10 122.6(3) . .
C8 C9 C10 120.5(4) . .
C11 C10 C12 111.2(5) . .
C11 C10 C9 113.5(4) . .
C12 C10 C9 110.6(3) . .
C11 C10 H10 107.1 . .
C12 C10 H10 107.1 . .
C9 C10 H10 107.1 . .
C10 C11 H11A 109.5 . .
C10 C11 H11B 109.5 . .
H11A C11 H11B 109.5 . .
C10 C11 H11C 109.5 . .
H11A C11 H11C 109.5 . .
H11B C11 H11C 109.5 . .
C10 C12 H12A 109.5 . .
C10 C12 H12B 109.5 . .
H12A C12 H12B 109.5 . .
C10 C12 H12C 109.5 . .
H12A C12 H12C 109.5 . .
H12B C12 H12C 109.5 . .
C5 C13 C14 114.4(4) . .
C5 C13 C15 112.2(4) . .
C14 C13 C15 108.4(4) . .
C5 C13 H13 107.2 . .
C14 C13 H13 107.2 . .
C15 C13 H13 107.2 . .
C13 C14 H14A 109.5 . .
C13 C14 H14B 109.5 . .
H14A C14 H14B 109.5 . .
C13 C14 H14C 109.5 . .
H14A C14 H14C 109.5 . .
H14B C14 H14C 109.5 . .
C13 C15 H15A 109.5 . .
C13 C15 H15B 109.5 . .
H15A C15 H15B 109.5 . .
C13 C15 H15C 109.5 . .
H15A C15 H15C 109.5 . .
H15B C15 H15C 109.5 . .
C17 C16 C21 122.8(3) . .
C17 C16 N3 118.8(3) . .
C21 C16 N3 118.4(3) . .
C17 C16 K1 84.8(2) . .
C21 C16 K1 80.3(2) . .
N3 C16 K1 105.60(19) . .
C16 C17 C18 118.0(4) . .
C16 C17 C22 122.0(3) . .
C18 C17 C22 119.9(4) . .
C19 C18 C17 120.7(4) . .
C19 C18 H18 119.6 . .
C17 C18 H18 119.6 . .
C18 C19 C20 120.2(4) . .
C18 C19 H19 119.9 . .
C20 C19 H19 119.9 . .
C21 C20 C19 120.9(4) . .
C21 C20 H20 119.5 . .
C19 C20 H20 119.5 . .
C20 C21 C16 117.3(4) . .
C20 C21 C25 121.4(4) . .
C16 C21 C25 121.3(3) . .
C20 C21 K1 85.5(3) . .
C16 C21 K1 76.2(2) . .
C25 C21 K1 108.5(2) . .
C24 C22 C17 110.7(4) . .
C24 C22 C23 111.6(5) . .
C17 C22 C23 112.7(4) . .
C24 C22 H22 107.2 . .
C17 C22 H22 107.2 . .
C23 C22 H22 107.2 . .
C22 C23 H23A 109.5 . .
C22 C23 H23B 109.5 . .
H23A C23 H23B 109.5 . .
C22 C23 H23C 109.5 . .
H23A C23 H23C 109.5 . .
H23B C23 H23C 109.5 . .
C22 C24 H24A 109.5 . .
C22 C24 H24B 109.5 . .
H24A C24 H24B 109.5 . .
C22 C24 H24C 109.5 . .
H24A C24 H24C 109.5 . .
H24B C24 H24C 109.5 . .
C27 C25 C21 114.5(4) . .
C27 C25 C26 110.4(4) . .
C21 C25 C26 109.5(3) . .
C27 C25 H25 107.3 . .
C21 C25 H25 107.3 . .
C26 C25 H25 107.3 . .
C25 C26 H26A 109.5 . .
C25 C26 H26B 109.5 . .
H26A C26 H26B 109.5 . .
C25 C26 H26C 109.5 . .
H26A C26 H26C 109.5 . .
H26B C26 H26C 109.5 . .
C25 C27 H27A 109.5 . .
C25 C27 H27B 109.5 . .
H27A C27 H27B 109.5 . .
C25 C27 H27C 109.5 . .
H27A C27 H27C 109.5 . .
H27B C27 H27C 109.5 . .
O1 C28 N4 127.2(3) . .
O1 C28 N1 121.7(3) . .
N4 C28 N1 110.9(3) . .
O1 C28 K1 165.0(3) . .
N4 C28 K1 55.77(18) . .
N1 C28 K1 56.61(16) . .
C34 C29 C30 117.2(3) . .
C34 C29 N4 121.0(4) . .
C30 C29 N4 121.6(4) . .
C34 C29 K3 100.5(3) . .
C30 C29 K3 70.5(2) . .
N4 C29 K3 102.6(2) . .
C31 C30 C29 121.3(4) . .
C31 C30 K3 95.6(3) . .
C29 C30 K3 85.9(3) . .
C31 C30 H30 119.4 . .
C29 C30 H30 119.4 . .
K3 C30 H30 88.5 . .
C32 C31 C30 119.9(4) . .
C32 C31 H31 120.1 . .
C30 C31 H31 120.1 . .
C33 C32 C31 119.7(4) . .
C33 C32 H32 120.2 . .
C31 C32 H32 120.2 . .
C32 C33 C34 119.9(5) . .
C32 C33 H33 120.1 . .
C34 C33 H33 120.1 . .
C29 C34 C33 121.9(4) . .
C29 C34 K2 92.2(3) . .
C33 C34 K2 95.7(4) . .
C29 C34 H34 119.0 . .
C33 C34 H34 119.0 . .
K2 C34 H34 81.9 . .
C36 C35 C74 119.8(4) . .
C36 C35 H35 120.1 . .
C74 C35 H35 120.1 . .
C35 C36 C37 120.6(5) . .
C35 C36 H36 119.7 . .
C37 C36 H36 119.7 . .
C72 C37 C36 121.3(4) . .
C72 C37 K2 103.1(2) . .
C36 C37 K2 100.3(3) . .
C72 C37 H37 119.3 . .
C36 C37 H37 119.3 . .
K2 C37 H37 65.5 . .
Si2 C38 H38A 109.5 . .
Si2 C38 H38B 109.5 . .
H38A C38 H38B 109.5 . .
Si2 C38 H38C 109.5 . .
H38A C38 H38C 109.5 . .
H38B C38 H38C 109.5 . .
Si2 C39 H39A 109.5 . .
Si2 C39 H39B 109.5 . .
H39A C39 H39B 109.5 . .
Si2 C39 H39C 109.5 . .
H39A C39 H39C 109.5 . .
H39B C39 H39C 109.5 . .
Si2 C40 H40A 109.5 . .
Si2 C40 H40B 109.5 . .
H40A C40 H40B 109.5 . .
Si2 C40 H40C 109.5 . .
H40A C40 H40C 109.5 . .
H40B C40 H40C 109.5 . .
Si1 C41 H41A 109.5 . .
Si1 C41 H41B 109.5 . .
H41A C41 H41B 109.5 . .
Si1 C41 H41C 109.5 . .
H41A C41 H41C 109.5 . .
H41B C41 H41C 109.5 . .
Si1 C42 H42A 109.5 . .
Si1 C42 H42B 109.5 . .
H42A C42 H42B 109.5 . .
Si1 C42 H42C 109.5 . .
H42A C42 H42C 109.5 . .
H42B C42 H42C 109.5 . .
Si1 C43 H43A 109.5 . .
Si1 C43 H43B 109.5 . .
H43A C43 H43B 109.5 . .
Si1 C43 H43C 109.5 . .
H43A C43 H43C 109.5 . .
H43B C43 H43C 109.5 . .
N7 C44 N8 119.6(3) . .
N7 C44 N9 135.9(3) . .
N8 C44 N9 104.4(3) . .
C46 C45 N8 107.8(3) . .
C46 C45 H45 126.1 . .
N8 C45 H45 126.1 . .
C45 C46 N9 107.9(3) . .
C45 C46 H46 126.1 . .
N9 C46 H46 126.1 . .
C52 C47 C48 123.5(4) . .
C52 C47 N9 117.3(4) . .
C48 C47 N9 119.2(4) . .
C49 C48 C47 116.6(4) . .
C49 C48 C57 121.4(4) . .
C47 C48 C57 122.0(4) . .
C50 C49 C48 121.1(5) . .
C50 C49 H49 119.5 . .
C48 C49 H49 119.5 . .
C51 C50 C49 121.2(4) . .
C51 C50 H50 119.4 . .
C49 C50 H50 119.4 . .
C50 C51 C52 120.7(5) . .
C50 C51 H51 119.7 . .
C52 C51 H51 119.7 . .
C47 C52 C51 117.0(4) . .
C47 C52 C53 123.5(4) . .
C51 C52 C53 119.5(4) . .
C54 C53 C52 109.6(4) . .
C54 C53 C55 112.0(6) . .
C52 C53 C55 113.7(5) . .
C54 C53 H53 107.1 . .
C52 C53 H53 107.1 . .
C55 C53 H53 107.1 . .
C53 C54 H54A 109.5 . .
C53 C54 H54B 109.5 . .
H54A C54 H54B 109.5 . .
C53 C54 H54C 109.5 . .
H54A C54 H54C 109.5 . .
H54B C54 H54C 109.5 . .
C53 C55 H55A 109.5 . .
C53 C55 H55B 109.5 . .
H55A C55 H55B 109.5 . .
C53 C55 H55C 109.5 . .
H55A C55 H55C 109.5 . .
H55B C55 H55C 109.5 . .
C57 C56 H56A 109.5 . .
C57 C56 H56B 109.5 . .
H56A C56 H56B 109.5 . .
C57 C56 H56C 109.5 . .
H56A C56 H56C 109.5 . .
H56B C56 H56C 109.5 . .
C48 C57 C58 118(2) . .
C48 C57 C56 110.7(4) . .
C58 C57 C56 100(4) . .
C48 C57 C58A 108.9(14) . .
C56 C57 C58A 119.3(18) . .
C48 C57 H57 109.2 . .
C58 C57 H57 109.2 . .
C56 C57 H57 109.2 . .
C57 C58 H58A 109.5 . .
C57 C58 H58B 109.5 . .
H58A C58 H58B 109.5 . .
C57 C58 H58C 109.5 . .
H58A C58 H58C 109.5 . .
H58B C58 H58C 109.5 . .
C57 C58A H58D 109.5 . .
C57 C58A H58E 109.5 . .
H58D C58A H58E 109.5 . .
C57 C58A H58F 109.5 . .
H58D C58A H58F 109.5 . .
H58E C58A H58F 109.5 . .
C64 C59 C60 122.7(4) . .
C64 C59 N8 118.8(3) . .
C60 C59 N8 118.5(4) . .
C64 C59 K4 82.5(2) . .
C60 C59 K4 84.0(2) . .
N8 C59 K4 103.05(19) . .
C61 C60 C59 116.6(4) . .
C61 C60 C68 121.9(4) . .
C59 C60 C68 121.4(3) . .
C60 C61 C62 122.0(4) . .
C60 C61 H61 119.0 . .
C62 C61 H61 119.0 . .
C63 C62 C61 119.1(4) . .
C63 C62 H62 120.4 . .
C61 C62 H62 120.4 . .
C64 C63 C62 122.1(4) . .
C64 C63 H63 119.0 . .
C62 C63 H63 119.0 . .
C63 C64 C59 117.5(4) . .
C63 C64 C65 121.0(4) . .
C59 C64 C65 121.4(4) . .
C63 C64 K4 87.7(3) . .
C59 C64 K4 74.4(2) . .
C65 C64 K4 104.5(2) . .
C67 C65 C66 108.9(5) . .
C67 C65 C64 110.9(4) . .
C66 C65 C64 114.1(4) . .
C67 C65 H65 107.6 . .
C66 C65 H65 107.6 . .
C64 C65 H65 107.6 . .
C65 C66 H66A 109.5 . .
C65 C66 H66B 109.5 . .
H66A C66 H66B 109.5 . .
C65 C66 H66C 109.5 . .
H66A C66 H66C 109.5 . .
H66B C66 H66C 109.5 . .
C65 C67 H67A 109.5 . .
C65 C67 H67B 109.5 . .
H67A C67 H67B 109.5 . .
C65 C67 H67C 109.5 . .
H67A C67 H67C 109.5 . .
H67B C67 H67C 109.5 . .
C70 C68 C69 109.7(4) . .
C70 C68 C60 111.9(4) . .
C69 C68 C60 113.4(4) . .
C70 C68 H68 107.2 . .
C69 C68 H68 107.2 . .
C60 C68 H68 107.2 . .
C68 C69 H69A 109.5 . .
C68 C69 H69B 109.5 . .
H69A C69 H69B 109.5 . .
C68 C69 H69C 109.5 . .
H69A C69 H69C 109.5 . .
H69B C69 H69C 109.5 . .
C68 C70 H70A 109.5 . .
C68 C70 H70B 109.5 . .
H70A C70 H70B 109.5 . .
C68 C70 H70C 109.5 . .
H70A C70 H70C 109.5 . .
H70B C70 H70C 109.5 . .
O2 C71 N10 129.3(3) . .
O2 C71 N7 119.8(3) . .
N10 C71 N7 110.9(3) . .
O2 C71 K4 160.5(3) . .
N10 C71 K4 57.76(18) . .
N7 C71 K4 56.47(17) . .
N10 C72 C37 124.5(4) . .
N10 C72 C73 118.7(4) . .
C37 C72 C73 116.5(3) . .
C74 C73 C72 121.9(4) . .
C74 C73 K3 96.1(3) . 1_565
C72 C73 K3 106.1(3) . 1_565
C74 C73 H73 119.1 . .
C72 C73 H73 119.1 . .
K3 C73 H73 66.8 1_565 .
C35 C74 C73 119.9(5) . .
C35 C74 H74 120.1 . .
C73 C74 H74 120.1 . .
Si3 C76 H76A 109.5 . .
Si3 C76 H76B 109.5 . .
H76A C76 H76B 109.5 . .
Si3 C76 H76C 109.5 . .
H76A C76 H76C 109.5 . .
H76B C76 H76C 109.5 . .
Si3 C77 H77A 109.5 . .
Si3 C77 H77B 109.5 . .
H77A C77 H77B 109.5 . .
Si3 C77 H77C 109.5 . .
H77A C77 H77C 109.5 . .
H77B C77 H77C 109.5 . .
Si4 C78 H78A 109.5 . .
Si4 C78 H78B 109.5 . .
H78A C78 H78B 109.5 . .
Si4 C78 H78C 109.5 . .
H78A C78 H78C 109.5 . .
H78B C78 H78C 109.5 . .
Si4 C79 H79A 109.5 . .
Si4 C79 H79B 109.5 . .
H79A C79 H79B 109.5 . .
Si4 C79 H79C 109.5 . .
H79A C79 H79C 109.5 . .
H79B C79 H79C 109.5 . .
Si4 C80 K4 81.31(18) . 1_545
Si4 C80 H80B 109(3) . .
K4 C80 H80B 170(3) 1_545 .
Si4 C80 H80A 116(3) . .
K4 C80 H80A 62(3) 1_545 .
H80B C80 H80A 113(4) . .
Si4 C80 H80C 109(4) . .
K4 C80 H80C 67(4) 1_545 .
H80B C80 H80C 107(5) . .
H80A C80 H80C 103(5) . .
Si3 C75 K4 82.5(3) . 1_545
Si3 C75 H75A 101(4) . .
K4 C75 H75A 68(4) 1_545 .
Si3 C75 H75C 109(5) . .
K4 C75 H75C 167(5) 1_545 .
H75A C75 H75C 114(7) . .
Si3 C75 H75B 112(5) . .
K4 C75 H75B 54(5) 1_545 .
H75A C75 H75B 105(6) . .
H75C C75 H75B 115(7) . .

loop_
_geom_bond_atom_site_label_1
_geom_bond_atom_site_label_2
_geom_bond_distance
_geom_bond_site_symmetry_2
K1 N4 2.726(3) .
K1 N1 2.733(3) .
K1 N5 2.769(3) .
K1 C28 3.243(3) .
K1 C16 3.440(3) .
K1 C21 3.492(4) .
K1 Si2 3.5623(14) .
K1 Si1 3.6092(15) .
K1 K2 4.2100(14) .
K2 O2 2.508(3) .
K2 N5 2.803(3) .
K2 C37 3.206(4) .
K2 C34 3.356(5) .
K2 Si1 3.5832(15) .
K2 Si2 3.6385(15) .
K3 O1 2.527(3) .
K3 N6 2.841(3) .
K3 C30 3.291(5) .
K3 C73 3.308(5) 1_545
K3 C29 3.482(4) .
K3 Si3 3.5906(16) .
K3 Si4 3.7678(14) .
K3 K4 4.1563(15) 1_545
K4 N7 2.690(3) .
K4 N6 2.726(3) 1_565
K4 N10 2.733(3) .
K4 C71 3.200(4) .
K4 C75 3.271(10) 1_565
K4 C80 3.287(6) 1_565
K4 C59 3.433(4) .
K4 Si4 3.5329(14) 1_565
K4 C64 3.534(4) .
K4 Si3 3.5533(15) 1_565
K4 K3 4.1564(15) 1_565
Si1 N5 1.672(4) .
Si1 C41 1.862(5) .
Si1 C43 1.880(5) .
Si1 C42 1.912(6) .
Si2 N5 1.663(4) .
Si2 C40 1.880(5) .
Si2 C38 1.893(5) .
Si2 C39 1.904(5) .
Si3 N6 1.672(3) .
Si3 C75 1.875(7) .
Si3 C76 1.880(5) .
Si3 C77 1.884(6) .
Si3 K4 3.5532(15) 1_545
Si4 N6 1.665(3) .
Si4 C78 1.866(5) .
Si4 C80 1.884(5) .
Si4 C79 1.900(5) .
Si4 K4 3.5328(14) 1_545
N1 C1 1.289(4) .
N1 C28 1.418(4) .
N2 C1 1.388(4) .
N2 C2 1.405(4) .
N2 C4 1.447(4) .
N3 C3 1.383(4) .
N3 C1 1.392(4) .
N3 C16 1.427(4) .
N4 C28 1.334(5) .
N4 C29 1.400(4) .
N6 K4 2.725(3) 1_545
N7 C44 1.285(4) .
N7 C71 1.418(4) .
N8 C44 1.389(4) .
N8 C45 1.390(5) .
N8 C59 1.426(5) .
N9 C44 1.393(4) .
N9 C46 1.407(5) .
N9 C47 1.442(5) .
N10 C71 1.328(5) .
N10 C72 1.384(4) .
O1 C28 1.247(4) .
O2 C71 1.254(5) .
C2 C3 1.333(5) .
C2 H2 0.9300 .
C3 H3 0.9300 .
C4 C5 1.387(5) .
C4 C9 1.394(5) .
C5 C6 1.391(5) .
C5 C13 1.516(6) .
C6 C7 1.379(7) .
C6 H6 0.9300 .
C7 C8 1.378(7) .
C7 H7 0.9300 .
C8 C9 1.402(5) .
C8 H8 0.9300 .
C9 C10 1.524(6) .
C10 C11 1.507(6) .
C10 C12 1.509(7) .
C10 H10 0.9800 .
C11 H11A 0.9600 .
C11 H11B 0.9600 .
C11 H11C 0.9600 .
C12 H12A 0.9600 .
C12 H12B 0.9600 .
C12 H12C 0.9600 .
C13 C14 1.531(6) .
C13 C15 1.547(7) .
C13 H13 0.9800 .
C14 H14A 0.9600 .
C14 H14B 0.9600 .
C14 H14C 0.9600 .
C15 H15A 0.9600 .
C15 H15B 0.9600 .
C15 H15C 0.9600 .
C16 C17 1.391(6) .
C16 C21 1.414(5) .
C17 C18 1.392(6) .
C17 C22 1.525(6) .
C18 C19 1.386(7) .
C18 H18 0.9300 .
C19 C20 1.404(7) .
C19 H19 0.9300 .
C20 C21 1.385(6) .
C20 H20 0.9300 .
C21 C25 1.525(6) .
C22 C24 1.514(7) .
C22 C23 1.534(6) .
C22 H22 0.9800 .
C23 H23A 0.9600 .
C23 H23B 0.9600 .
C23 H23C 0.9600 .
C24 H24A 0.9600 .
C24 H24B 0.9600 .
C24 H24C 0.9600 .
C25 C27 1.520(6) .
C25 C26 1.537(6) .
C25 H25 0.9800 .
C26 H26A 0.9600 .
C26 H26B 0.9600 .
C26 H26C 0.9600 .
C27 H27A 0.9600 .
C27 H27B 0.9600 .
C27 H27C 0.9600 .
C29 C34 1.370(6) .
C29 C30 1.399(6) .
C30 C31 1.397(5) .
C30 H30 0.9300 .
C31 C32 1.375(7) .
C31 H31 0.9300 .
C32 C33 1.367(7) .
C32 H32 0.9300 .
C33 C34 1.402(6) .
C33 H33 0.9300 .
C34 H34 0.9300 .
C35 C36 1.365(7) .
C35 C74 1.381(7) .
C35 H35 0.9300 .
C36 C37 1.407(6) .
C36 H36 0.9300 .
C37 C72 1.394(6) .
C37 H37 0.9300 .
C38 H38A 0.9600 .
C38 H38B 0.9600 .
C38 H38C 0.9600 .
C39 H39A 0.9600 .
C39 H39B 0.9600 .
C39 H39C 0.9600 .
C40 H40A 0.9600 .
C40 H40B 0.9600 .
C40 H40C 0.9600 .
C41 H41A 0.9600 .
C41 H41B 0.9600 .
C41 H41C 0.9600 .
C42 H42A 0.9600 .
C42 H42B 0.9600 .
C42 H42C 0.9600 .
C43 H43A 0.9600 .
C43 H43B 0.9600 .
C43 H43C 0.9600 .
C45 C46 1.340(5) .
C45 H45 0.9300 .
C46 H46 0.9300 .
C47 C52 1.394(6) .
C47 C48 1.398(6) .
C48 C49 1.393(6) .
C48 C57 1.490(6) .
C49 C50 1.377(8) .
C49 H49 0.9300 .
C50 C51 1.365(8) .
C50 H50 0.9300 .
C51 C52 1.401(6) .
C51 H51 0.9300 .
C52 C53 1.510(7) .
C53 C54 1.501(8) .
C53 C55 1.519(7) .
C53 H53 0.9800 .
C54 H54A 0.9600 .
C54 H54B 0.9600 .
C54 H54C 0.9600 .
C55 H55A 0.9600 .
C55 H55B 0.9600 .
C55 H55C 0.9600 .
C56 C57 1.542(8) .
C56 H56A 0.9600 .
C56 H56B 0.9600 .
C56 H56C 0.9600 .
C57 C58 1.51(4) .
C57 C58A 1.60(3) .
C57 H57 0.9800 .
C58 H58A 0.9600 .
C58 H58B 0.9600 .
C58 H58C 0.9600 .
C58A H58D 0.9600 .
C58A H58E 0.9600 .
C58A H58F 0.9600 .
C59 C64 1.401(6) .
C59 C60 1.414(5) .
C60 C61 1.386(6) .
C60 C68 1.525(6) .
C61 C62 1.393(7) .
C61 H61 0.9300 .
C62 C63 1.382(7) .
C62 H62 0.9300 .
C63 C64 1.379(6) .
C63 H63 0.9300 .
C64 C65 1.525(6) .
C65 C67 1.510(6) .
C65 C66 1.522(7) .
C65 H65 0.9800 .
C66 H66A 0.9600 .
C66 H66B 0.9600 .
C66 H66C 0.9600 .
C67 H67A 0.9600 .
C67 H67B 0.9600 .
C67 H67C 0.9600 .
C68 C70 1.510(6) .
C68 C69 1.517(6) .
C68 H68 0.9800 .
C69 H69A 0.9600 .
C69 H69B 0.9600 .
C69 H69C 0.9600 .
C70 H70A 0.9600 .
C70 H70B 0.9600 .
C70 H70C 0.9600 .
C72 C73 1.409(6) .
C73 C74 1.395(6) .
C73 K3 3.308(5) 1_565
C73 H73 0.9300 .
C74 H74 0.9300 .
C76 H76A 0.9600 .
C76 H76B 0.9600 .
C76 H76C 0.9600 .
C77 H77A 0.9600 .
C77 H77B 0.9600 .
C77 H77C 0.9600 .
C78 H78A 0.9600 .
C78 H78B 0.9600 .
C78 H78C 0.9600 .
C79 H79A 0.9600 .
C79 H79B 0.9600 .
C79 H79C 0.9600 .
C80 K4 3.287(6) 1_545
C80 H80B 1.02(6) .
C80 H80A 0.99(5) .
C80 H80C 0.90(6) .
C75 K4 3.271(10) 1_545
C75 H75A 0.96(5) .
C75 H75C 0.85(7) .
C75 H75B 0.88(7) .

loop_
_geom_torsion_atom_site_label_1
_geom_torsion_atom_site_label_2
_geom_torsion_atom_site_label_3
_geom_torsion_atom_site_label_4
_geom_torsion
_geom_torsion_site_symmetry_1
_geom_torsion_site_symmetry_4
C40 Si2 N5 Si1 -14.0(4) . .
C38 Si2 N5 Si1 106.8(3) . .
C39 Si2 N5 Si1 -133.5(3) . .
K1 Si2 N5 Si1 -129.2(3) . .
K2 Si2 N5 Si1 127.7(3) . .
C40 Si2 N5 K1 115.2(3) . .
C38 Si2 N5 K1 -124.0(2) . .
C39 Si2 N5 K1 -4.3(3) . .
K2 Si2 N5 K1 -103.09(15) . .
C40 Si2 N5 K2 -141.7(3) . .
C38 Si2 N5 K2 -20.9(3) . .
C39 Si2 N5 K2 98.8(2) . .
K1 Si2 N5 K2 103.09(15) . .
C41 Si1 N5 Si2 -23.7(4) . .
C43 Si1 N5 Si2 102.0(4) . .
C42 Si1 N5 Si2 -141.3(3) . .
K2 Si1 N5 Si2 -128.6(3) . .
K1 Si1 N5 Si2 128.6(3) . .
C41 Si1 N5 K1 -152.3(2) . .
C43 Si1 N5 K1 -26.6(3) . .
C42 Si1 N5 K1 90.1(2) . .
K2 Si1 N5 K1 102.77(15) . .
C41 Si1 N5 K2 105.0(3) . .
C43 Si1 N5 K2 -129.3(3) . .
C42 Si1 N5 K2 -12.7(3) . .
K1 Si1 N5 K2 -102.77(15) . .
C78 Si4 N6 Si3 -94.4(3) . .
C80 Si4 N6 Si3 146.0(3) . .
C79 Si4 N6 Si3 28.9(4) . .
K4 Si4 N6 Si3 126.7(3) 1_545 .
K3 Si4 N6 Si3 -130.2(3) . .
C78 Si4 N6 K4 138.8(2) . 1_545
C80 Si4 N6 K4 19.2(3) . 1_545
C79 Si4 N6 K4 -97.9(2) . 1_545
K3 Si4 N6 K4 103.01(16) . 1_545
C78 Si4 N6 K3 35.8(3) . .
C80 Si4 N6 K3 -83.8(2) . .
C79 Si4 N6 K3 159.1(2) . .
K4 Si4 N6 K3 -103.01(16) 1_545 .
C75 Si3 N6 Si4 -121.9(5) . .
C76 Si3 N6 Si4 0.2(4) . .
C77 Si3 N6 Si4 121.6(4) . .
K4 Si3 N6 Si4 -126.5(3) 1_545 .
K3 Si3 N6 Si4 133.1(3) . .
C75 Si3 N6 K4 4.6(5) . 1_545
C76 Si3 N6 K4 126.7(2) . 1_545
C77 Si3 N6 K4 -112.0(3) . 1_545
K3 Si3 N6 K4 -100.45(14) . 1_545
C75 Si3 N6 K3 105.0(5) . .
C76 Si3 N6 K3 -132.9(2) . .
C77 Si3 N6 K3 -11.5(3) . .
K4 Si3 N6 K3 100.45(14) 1_545 .
C28 N1 C1 N2 18.1(7) . .
K1 N1 C1 N2 -155.8(3) . .
C28 N1 C1 N3 -166.5(3) . .
K1 N1 C1 N3 19.6(5) . .
C2 N2 C1 N1 173.4(4) . .
C4 N2 C1 N1 -4.2(7) . .
C2 N2 C1 N3 -2.4(4) . .
C4 N2 C1 N3 179.9(3) . .
C3 N3 C1 N1 -173.6(3) . .
C16 N3 C1 N1 0.3(5) . .
C3 N3 C1 N2 3.2(4) . .
C16 N3 C1 N2 177.1(3) . .
C1 N2 C2 C3 0.9(4) . .
C4 N2 C2 C3 178.7(3) . .
N2 C2 C3 N3 1.2(4) . .
C1 N3 C3 C2 -2.8(4) . .
C16 N3 C3 C2 -176.4(4) . .
C1 N2 C4 C5 70.3(5) . .
C2 N2 C4 C5 -107.2(4) . .
C1 N2 C4 C9 -111.5(4) . .
C2 N2 C4 C9 71.0(4) . .
C9 C4 C5 C6 4.4(6) . .
N2 C4 C5 C6 -177.6(3) . .
C9 C4 C5 C13 -174.9(4) . .
N2 C4 C5 C13 3.2(5) . .
C4 C5 C6 C7 -2.4(6) . .
C13 C5 C6 C7 176.9(4) . .
C5 C6 C7 C8 -0.5(7) . .
C6 C7 C8 C9 1.7(7) . .
C5 C4 C9 C8 -3.3(5) . .
N2 C4 C9 C8 178.6(3) . .
C5 C4 C9 C10 178.9(3) . .
N2 C4 C9 C10 0.8(5) . .
C7 C8 C9 C4 0.2(6) . .
C7 C8 C9 C10 178.0(4) . .
C4 C9 C10 C11 -149.0(5) . .
C8 C9 C10 C11 33.3(6) . .
C4 C9 C10 C12 85.2(5) . .
C8 C9 C10 C12 -92.5(5) . .
C4 C5 C13 C14 -163.3(4) . .
C6 C5 C13 C14 17.5(6) . .
C4 C5 C13 C15 72.8(5) . .
C6 C5 C13 C15 -106.4(5) . .
C3 N3 C16 C17 69.2(5) . .
C1 N3 C16 C17 -103.8(4) . .
C3 N3 C16 C21 -110.9(4) . .
C1 N3 C16 C21 76.1(4) . .
C3 N3 C16 K1 161.8(3) . .
C1 N3 C16 K1 -11.1(4) . .
C21 C16 C17 C18 0.1(6) . .
N3 C16 C17 C18 180.0(4) . .
K1 C16 C17 C18 75.0(4) . .
C21 C16 C17 C22 -176.9(3) . .
N3 C16 C17 C22 3.0(5) . .
K1 C16 C17 C22 -101.9(3) . .
C16 C17 C18 C19 -0.5(7) . .
C22 C17 C18 C19 176.5(4) . .
C17 C18 C19 C20 1.0(8) . .
C18 C19 C20 C21 -1.0(7) . .
C19 C20 C21 C16 0.6(6) . .
C19 C20 C21 C25 179.7(4) . .
C19 C20 C21 K1 -71.3(4) . .
C17 C16 C21 C20 -0.1(5) . .
N3 C16 C21 C20 180.0(3) . .
K1 C16 C21 C20 -77.4(3) . .
C17 C16 C21 C25 -179.2(3) . .
N3 C16 C21 C25 0.9(5) . .
K1 C16 C21 C25 103.5(3) . .
C17 C16 C21 K1 77.3(3) . .
N3 C16 C21 K1 -102.6(3) . .
C16 C17 C22 C24 101.8(5) . .
C18 C17 C22 C24 -75.1(5) . .
C16 C17 C22 C23 -132.5(5) . .
C18 C17 C22 C23 50.6(6) . .
C20 C21 C25 C27 21.7(5) . .
C16 C21 C25 C27 -159.3(3) . .
K1 C21 C25 C27 -74.5(3) . .
C20 C21 C25 C26 -103.0(4) . .
C16 C21 C25 C26 76.0(4) . .
K1 C21 C25 C26 160.8(3) . .
K3 O1 C28 N4 -6.4(7) . .
K3 O1 C28 N1 168.3(2) . .
K3 O1 C28 K1 89.4(9) . .
C29 N4 C28 O1 -7.7(6) . .
K1 N4 C28 O1 161.9(3) . .
C29 N4 C28 N1 177.2(3) . .
K1 N4 C28 N1 -13.3(3) . .
C29 N4 C28 K1 -169.5(4) . .
C1 N1 C28 O1 21.8(6) . .
K1 N1 C28 O1 -162.3(3) . .
C1 N1 C28 N4 -162.7(3) . .
K1 N1 C28 N4 13.2(3) . .
C1 N1 C28 K1 -175.9(4) . .
C28 N4 C29 C34 121.6(5) . .
K1 N4 C29 C34 -42.0(7) . .
C28 N4 C29 C30 -63.6(5) . .
K1 N4 C29 C30 132.8(4) . .
C28 N4 C29 K3 11.0(4) . .
K1 N4 C29 K3 -152.6(3) . .
C34 C29 C30 C31 2.0(7) . .
N4 C29 C30 C31 -172.9(4) . .
K3 C29 C30 C31 94.1(5) . .
C34 C29 C30 K3 -92.1(4) . .
N4 C29 C30 K3 93.0(4) . .
C29 C30 C31 C32 -0.1(8) . .
K3 C30 C31 C32 88.5(5) . .
C30 C31 C32 C33 -3.6(9) . .
C31 C32 C33 C34 5.4(10) . .
C30 C29 C34 C33 -0.2(8) . .
N4 C29 C34 C33 174.7(5) . .
K3 C29 C34 C33 -73.6(6) . .
C30 C29 C34 K2 -98.3(4) . .
N4 C29 C34 K2 76.7(4) . .
K3 C29 C34 K2 -171.62(10) . .
C32 C33 C34 C29 -3.5(9) . .
C32 C33 C34 K2 92.6(6) . .
C74 C35 C36 C37 0.8(7) . .
C35 C36 C37 C72 -2.2(7) . .
C35 C36 C37 K2 -114.5(4) . .
C71 N7 C44 N8 -168.9(3) . .
K4 N7 C44 N8 25.1(6) . .
C71 N7 C44 N9 16.7(7) . .
K4 N7 C44 N9 -149.4(4) . .
C45 N8 C44 N7 -172.6(4) . .
C59 N8 C44 N7 1.2(6) . .
C45 N8 C44 N9 3.4(4) . .
C59 N8 C44 N9 177.2(3) . .
C46 N9 C44 N7 172.1(5) . .
C47 N9 C44 N7 -9.2(7) . .
C46 N9 C44 N8 -2.9(4) . .
C47 N9 C44 N8 175.8(4) . .
C44 N8 C45 C46 -2.7(5) . .
C59 N8 C45 C46 -176.3(4) . .
N8 C45 C46 N9 0.8(5) . .
C44 N9 C46 C45 1.4(5) . .
C47 N9 C46 C45 -177.4(4) . .
C44 N9 C47 C52 -111.0(4) . .
C46 N9 C47 C52 67.5(5) . .
C44 N9 C47 C48 70.9(5) . .
C46 N9 C47 C48 -110.6(4) . .
C52 C47 C48 C49 -0.1(6) . .
N9 C47 C48 C49 177.8(3) . .
C52 C47 C48 C57 -179.0(4) . .
N9 C47 C48 C57 -1.1(6) . .
C47 C48 C49 C50 -0.2(7) . .
C57 C48 C49 C50 178.7(5) . .
C48 C49 C50 C51 -0.5(8) . .
C49 C50 C51 C52 1.6(8) . .
C48 C47 C52 C51 1.1(6) . .
N9 C47 C52 C51 -176.9(4) . .
C48 C47 C52 C53 -176.2(4) . .
N9 C47 C52 C53 5.8(6) . .
C50 C51 C52 C47 -1.8(7) . .
C50 C51 C52 C53 175.6(5) . .
C47 C52 C53 C54 98.4(6) . .
C51 C52 C53 C54 -78.9(6) . .
C47 C52 C53 C55 -135.4(6) . .
C51 C52 C53 C55 47.3(7) . .
C49 C48 C57 C58 19(4) . .
C47 C48 C57 C58 -163(4) . .
C49 C48 C57 C56 -95.6(5) . .
C47 C48 C57 C56 83.2(5) . .
C49 C48 C57 C58A 37.4(17) . .
C47 C48 C57 C58A -143.7(16) . .
C44 N8 C59 C64 -103.7(4) . .
C45 N8 C59 C64 69.1(5) . .
C44 N8 C59 C60 75.1(5) . .
C45 N8 C59 C60 -112.1(4) . .
C44 N8 C59 K4 -15.1(4) . .
C45 N8 C59 K4 157.7(3) . .
C64 C59 C60 C61 -1.1(5) . .
N8 C59 C60 C61 -179.8(3) . .
K4 C59 C60 C61 -78.2(3) . .
C64 C59 C60 C68 179.1(3) . .
N8 C59 C60 C68 0.4(5) . .
K4 C59 C60 C68 102.0(3) . .
C59 C60 C61 C62 -0.1(6) . .
C68 C60 C61 C62 179.7(4) . .
C60 C61 C62 C63 1.3(7) . .
C61 C62 C63 C64 -1.4(7) . .
C62 C63 C64 C59 0.3(7) . .
C62 C63 C64 C65 176.9(4) . .
C62 C63 C64 K4 71.3(4) . .
C60 C59 C64 C63 1.0(6) . .
N8 C59 C64 C63 179.7(3) . .
K4 C59 C64 C63 78.9(4) . .
C60 C59 C64 C65 -175.6(4) . .
N8 C59 C64 C65 3.1(5) . .
K4 C59 C64 C65 -97.7(3) . .
C60 C59 C64 K4 -77.9(3) . .
N8 C59 C64 K4 100.8(3) . .
C63 C64 C65 C67 -89.4(5) . .
C59 C64 C65 C67 87.1(5) . .
K4 C64 C65 C67 6.8(4) . .
C63 C64 C65 C66 33.9(6) . .
C59 C64 C65 C66 -149.5(4) . .
K4 C64 C65 C66 130.1(4) . .
C61 C60 C68 C70 -108.6(5) . .
C59 C60 C68 C70 71.1(5) . .
C61 C60 C68 C69 16.1(5) . .
C59 C60 C68 C69 -164.1(4) . .
K2 O2 C71 N10 2.9(8) . .
K2 O2 C71 N7 -179.8(3) . .
K2 O2 C71 K4 107.0(7) . .
C72 N10 C71 O2 4.9(6) . .
K4 N10 C71 O2 157.5(4) . .
C72 N10 C71 N7 -172.7(3) . .
K4 N10 C71 N7 -20.1(3) . .
C72 N10 C71 K4 -152.6(4) . .
C44 N7 C71 O2 32.4(6) . .
K4 N7 C71 O2 -157.4(3) . .
C44 N7 C71 N10 -149.8(4) . .
K4 N7 C71 N10 20.4(3) . .
C44 N7 C71 K4 -170.2(4) . .
C71 N10 C72 C37 47.6(5) . .
K4 N10 C72 C37 -92.8(5) . .
C71 N10 C72 C73 -139.7(4) . .
K4 N10 C72 C73 79.8(5) . .
C36 C37 C72 N10 175.4(4) . .
K2 C37 C72 N10 -73.7(4) . .
C36 C37 C72 C73 2.5(6) . .
K2 C37 C72 C73 113.5(3) . .
N10 C72 C73 C74 -174.9(4) . .
C37 C72 C73 C74 -1.7(6) . .
N10 C72 C73 K3 -66.9(4) . 1_565
C37 C72 C73 K3 106.3(3) . 1_565
C36 C35 C74 C73 0.1(7) . .
C72 C73 C74 C35 0.4(7) . .
K3 C73 C74 C35 -112.9(4) 1_565 .
N6 Si4 C80 K4 -15.5(2) . 1_545
C78 Si4 C80 K4 -140.26(19) . 1_545
C79 Si4 C80 K4 108.4(2) . 1_545
K3 Si4 C80 K4 -61.23(11) . 1_545
N6 Si3 C75 K4 -3.7(4) . 1_545
C76 Si3 C75 K4 -133.7(2) . 1_545
C77 Si3 C75 K4 116.8(3) . 1_545
K3 Si3 C75 K4 52.4(4) . 1_545
